data_1515137
loop_
_publ_author_name
'Shareef, Abdur-Rafay'
'Sherman, David H.'
'Montgomery, John'

_publ_section_title
;
 Nickel-Catalyzed Regiodivergent Approach to Macrolide Motifs.
;
_journal_issue 3
_journal_name_full 'Chemical science (Royal Society of Chemistry : 2010)'
_journal_page_first 892
_journal_page_last 895
_journal_paper_doi 10.1039/C2SC00866A
_journal_volume 3
_journal_year 2012
_chemical_absolute_configuration ad
_chemical_formula_moiety 'C29 H57 O4 Si2'
_chemical_formula_sum 'C29 H57 O4 Si2'
_chemical_formula_weight 525.93
_chemical_name_systematic
;
?
;
_space_group_IT_number 19
_symmetry_cell_setting orthorhombic
_symmetry_space_group_name_Hall 'P 2ac 2ab'
_symmetry_space_group_name_H-M 'P 21 21 21'
_atom_sites_solution_hydrogens geom
_atom_sites_solution_primary direct
_atom_sites_solution_secondary difmap
_audit_creation_method SHELXL-97
_cell_angle_alpha 90.00
_cell_angle_beta 90.00
_cell_angle_gamma 90.00
_cell_formula_units_Z 4
_cell_length_a 12.0562(2)
_cell_length_b 13.9646(3)
_cell_length_c 18.9224(13)
_cell_measurement_reflns_used 19138
_cell_measurement_temperature 85(2)
_cell_measurement_theta_max 68.20
_cell_measurement_theta_min 2.30
_cell_volume 3185.8(2)
_computing_cell_refinement 'CrystalClear-SM Expert 2.0 r5'
_computing_data_collection 'CrystalClear-SM Expert 2.0 r5 (Rigaku, 2010)'
_computing_data_reduction 'CrystalClear-SM Expert 2.0 r5'
_computing_molecular_graphics 'Bruker SHELXTL'
_computing_publication_material 'Bruker SHELXTL'
_computing_structure_refinement 'SHELXL-97 (Sheldrick, 2008)'
_computing_structure_solution 'SHELXS-97 (Sheldrick, 2008)'
_diffrn_ambient_temperature 85(2)
_diffrn_detector_area_resol_mean 14.629
_diffrn_measured_fraction_theta_full 0.997
_diffrn_measured_fraction_theta_max 0.997
_diffrn_measurement_device_type 'Rigaku Saturn944+ CCD'
_diffrn_measurement_method \w
_diffrn_radiation_monochromator graphite
_diffrn_radiation_source 'micro-focus rotating anode'
_diffrn_radiation_type CuK\a
_diffrn_radiation_wavelength 1.54178
_diffrn_reflns_av_R_equivalents 0.0460
_diffrn_reflns_av_sigmaI/netI 0.0425
_diffrn_reflns_limit_h_max 14
_diffrn_reflns_limit_h_min -14
_diffrn_reflns_limit_k_max 16
_diffrn_reflns_limit_k_min -16
_diffrn_reflns_limit_l_max 22
_diffrn_reflns_limit_l_min -22
_diffrn_reflns_number 20973
_diffrn_reflns_theta_full 68.22
_diffrn_reflns_theta_max 68.22
_diffrn_reflns_theta_min 3.93
_exptl_absorpt_coefficient_mu 1.231
_exptl_absorpt_correction_T_max 0.964
_exptl_absorpt_correction_T_min 0.728
_exptl_absorpt_correction_type multi-scan
_exptl_absorpt_process_details 'Jacobson, R. (1998) Private communication'
_exptl_crystal_colour colorless
_exptl_crystal_density_diffrn 1.097
_exptl_crystal_density_method 'not measured'
_exptl_crystal_description needle
_exptl_crystal_F_000 1164
_exptl_crystal_size_max 0.14
_exptl_crystal_size_mid 0.06
_exptl_crystal_size_min 0.03
_refine_diff_density_max 1.180
_refine_diff_density_min -1.002
_refine_diff_density_rms 0.070
_refine_ls_abs_structure_details 'Flack H D (1983), Acta Cryst. A39, 876-881'
_refine_ls_abs_structure_Flack 0.03(3)
_refine_ls_extinction_method none
_refine_ls_goodness_of_fit_ref 1.085
_refine_ls_hydrogen_treatment constr
_refine_ls_matrix_type full
_refine_ls_number_parameters 329
_refine_ls_number_reflns 5815
_refine_ls_number_restraints 0
_refine_ls_restrained_S_all 1.085
_refine_ls_R_factor_all 0.0581
_refine_ls_R_factor_gt 0.0562
_refine_ls_shift/su_max 0.000
_refine_ls_shift/su_mean 0.000
_refine_ls_structure_factor_coef Fsqd
_refine_ls_weighting_details 'calc w=1/[\s^2^(Fo^2^)+(0.0674P)^2^+4.2883P] where P=(Fo^2^+2Fc^2^)/3'
_refine_ls_weighting_scheme calc
_refine_ls_wR_factor_gt 0.1452
_refine_ls_wR_factor_ref 0.1471
_reflns_number_gt 5596
_reflns_number_total 5815
_reflns_threshold_expression >2sigma(I)
_cod_data_source_file c2sc00866a.txt
_cod_data_source_block rs3119
_cod_database_code 1515137

loop_
_symmetry_equiv_pos_as_xyz
'x, y, z'
'-x+1/2, -y, z+1/2'
'-x, y+1/2, -z+1/2'
'x+1/2, -y+1/2, -z'

loop_
_atom_site_label
_atom_site_type_symbol
_atom_site_fract_x
_atom_site_fract_y
_atom_site_fract_z
_atom_site_U_iso_or_equiv
_atom_site_adp_type
_atom_site_occupancy
_atom_site_symmetry_multiplicity
_atom_site_calc_flag
_atom_site_refinement_flags
Si1 Si 0.10292(6) 0.07186(5) 1.09150(4) 0.01500(18) Uani 1 1 d .
Si2 Si 0.09385(11) 0.50142(7) 0.73537(5) 0.0384(3) Uani 1 1 d .
O1 O 0.12604(18) 0.41846(15) 1.10191(11) 0.0210(5) Uani 1 1 d .
O2 O -0.03258(18) 0.48501(14) 1.06194(11) 0.0184(4) Uani 1 1 d .
O3 O 0.00270(16) 0.14914(14) 1.07506(11) 0.0157(4) Uani 1 1 d .
O4 O 0.0409(2) 0.45987(16) 0.81046(11) 0.0239(5) Uani 1 1 d .
C1 C 0.0283(2) 0.4117(2) 1.08524(15) 0.0155(6) Uani 1 1 d .
C2 C -0.0367(2) 0.3192(2) 1.08983(16) 0.0157(6) Uani 1 1 d .
H2A H -0.1136 0.3308 1.0720 0.019 Uiso 1 1 calc R
C3 C 0.0184(2) 0.2409(2) 1.04378(15) 0.0150(6) Uani 1 1 d .
H3A H 0.0999 0.2541 1.0419 0.018 Uiso 1 1 calc R
C4 C -0.0256(2) 0.2367(2) 0.96701(15) 0.0141(6) Uani 1 1 d .
H4A H 0.0224 0.1902 0.9409 0.017 Uiso 1 1 calc R
C5 C -0.0192(2) 0.3321(2) 0.92684(15) 0.0159(6) Uani 1 1 d .
H5A H -0.0838 0.3625 0.9089 0.019 Uiso 1 1 calc R
C6 C 0.0964(2) 0.37580(19) 0.91716(15) 0.0167(6) Uani 1 1 d .
H6A H 0.1286 0.3873 0.9651 0.020 Uiso 1 1 calc R
C7 C 0.0892(3) 0.4735(2) 0.87851(16) 0.0201(6) Uani 1 1 d .
H7A H 0.1668 0.4967 0.8711 0.024 Uiso 1 1 calc R
C8 C 0.0280(3) 0.5504(2) 0.92034(16) 0.0188(6) Uani 1 1 d .
C9 C 0.0885(3) 0.5839(2) 0.98676(16) 0.0203(6) Uani 1 1 d .
H9A H 0.1527 0.5394 0.9932 0.024 Uiso 1 1 calc R
C10 C 0.0208(3) 0.5791(2) 1.05612(16) 0.0198(6) Uani 1 1 d .
H10A H 0.0737 0.5859 1.0965 0.024 Uiso 1 1 calc R
C11 C -0.0425(3) 0.2930(2) 1.16862(16) 0.0211(7) Uani 1 1 d .
H11A H 0.0325 0.2818 1.1867 0.032 Uiso 1 1 calc R
H11B H -0.0870 0.2347 1.1745 0.032 Uiso 1 1 calc R
H11C H -0.0770 0.3456 1.1949 0.032 Uiso 1 1 calc R
C12 C -0.1441(3) 0.1972(2) 0.96432(17) 0.0195(6) Uani 1 1 d .
H12A H -0.1955 0.2448 0.9838 0.029 Uiso 1 1 calc R
H12B H -0.1483 0.1382 0.9922 0.029 Uiso 1 1 calc R
H12C H -0.1642 0.1834 0.9152 0.029 Uiso 1 1 calc R
C13 C 0.1751(3) 0.3097(2) 0.87702(18) 0.0209(6) Uani 1 1 d .
H13A H 0.1839 0.2496 0.9032 0.031 Uiso 1 1 calc R
H13B H 0.2475 0.3409 0.8720 0.031 Uiso 1 1 calc R
H13C H 0.1444 0.2962 0.8301 0.031 Uiso 1 1 calc R
C14 C -0.0649(3) 0.5891(2) 0.89682(18) 0.0250(7) Uani 1 1 d .
H14A H -0.0951 0.5691 0.8528 0.030 Uiso 1 1 calc R
H14B H -0.1015 0.6369 0.9239 0.030 Uiso 1 1 calc R
C15 C 0.1381(3) 0.6838(3) 0.9758(2) 0.0303(8) Uani 1 1 d .
H15A H 0.1882 0.6827 0.9350 0.045 Uiso 1 1 calc R
H15B H 0.1796 0.7026 1.0181 0.045 Uiso 1 1 calc R
H15C H 0.0783 0.7299 0.9673 0.045 Uiso 1 1 calc R
C16 C -0.0723(3) 0.6512(2) 1.06680(18) 0.0279(8) Uani 1 1 d .
H16A H -0.1346 0.6352 1.0349 0.033 Uiso 1 1 calc R
H16B H -0.0453 0.7159 1.0542 0.033 Uiso 1 1 calc R
C17 C -0.1137(4) 0.6519(3) 1.14287(19) 0.0346(8) Uani 1 1 d .
H17A H -0.1472 0.5898 1.1541 0.052 Uiso 1 1 calc R
H17B H -0.1692 0.7026 1.1486 0.052 Uiso 1 1 calc R
H17C H -0.0513 0.6638 1.1749 0.052 Uiso 1 1 calc R
C18 C 0.2011(3) 0.1222(2) 1.15825(17) 0.0205(6) Uani 1 1 d .
H18A H 0.2267 0.1853 1.1426 0.031 Uiso 1 1 calc R
H18B H 0.2649 0.0792 1.1634 0.031 Uiso 1 1 calc R
H18C H 0.1632 0.1285 1.2038 0.031 Uiso 1 1 calc R
C19 C 0.1807(3) 0.0429(2) 1.00907(17) 0.0224(7) Uani 1 1 d .
H19A H 0.1342 0.0034 0.9782 0.034 Uiso 1 1 calc R
H19B H 0.2485 0.0077 1.0211 0.034 Uiso 1 1 calc R
H19C H 0.2003 0.1024 0.9846 0.034 Uiso 1 1 calc R
C20 C 0.0265(3) -0.0367(2) 1.12631(18) 0.0210(6) Uani 1 1 d .
C21 C -0.0306(3) -0.0105(2) 1.19634(19) 0.0290(8) Uani 1 1 d .
H21A H -0.0705 -0.0665 1.2145 0.044 Uiso 1 1 calc R
H21B H -0.0830 0.0419 1.1883 0.044 Uiso 1 1 calc R
H21C H 0.0254 0.0096 1.2308 0.044 Uiso 1 1 calc R
C22 C 0.1089(3) -0.1185(2) 1.13896(18) 0.0247(7) Uani 1 1 d .
H22A H 0.0692 -0.1744 1.1575 0.037 Uiso 1 1 calc R
H22B H 0.1651 -0.0980 1.1732 0.037 Uiso 1 1 calc R
H22C H 0.1450 -0.1355 1.0943 0.037 Uiso 1 1 calc R
C23 C -0.0616(3) -0.0684(3) 1.0731(2) 0.0329(8) Uani 1 1 d .
H23A H -0.0259 -0.0843 1.0281 0.049 Uiso 1 1 calc R
H23B H -0.1149 -0.0163 1.0658 0.049 Uiso 1 1 calc R
H23C H -0.1005 -0.1249 1.0913 0.049 Uiso 1 1 calc R
C24 C 0.2077(3) 0.4216(3) 0.6996(2) 0.0453(10) Uani 1 1 d .
H24A H 0.2487 0.4575 0.6628 0.054 Uiso 1 1 calc R
H24B H 0.2604 0.4078 0.7384 0.054 Uiso 1 1 calc R
C25 C 0.1699(4) 0.3282(3) 0.6686(2) 0.0422(10) Uani 1 1 d .
H25A H 0.1245 0.2938 0.7032 0.063 Uiso 1 1 calc R
H25B H 0.2347 0.2893 0.6562 0.063 Uiso 1 1 calc R
H25C H 0.1258 0.3406 0.6260 0.063 Uiso 1 1 calc R
C26 C -0.0276(4) 0.5025(4) 0.6720(2) 0.0635(16) Uani 1 1 d .
H26A H -0.0037 0.5364 0.6286 0.076 Uiso 1 1 calc R
H26B H -0.0431 0.4353 0.6584 0.076 Uiso 1 1 calc R
C27 C -0.1347(5) 0.5464(4) 0.6956(3) 0.0630(15) Uani 1 1 d .
H27A H -0.1666 0.5078 0.7338 0.095 Uiso 1 1 calc R
H27B H -0.1866 0.5487 0.6558 0.095 Uiso 1 1 calc R
H27C H -0.1209 0.6116 0.7128 0.095 Uiso 1 1 calc R
C28 C 0.1730(3) 0.6173(3) 0.7486(2) 0.0558(14) Uani 1 1 d .
H28A H 0.2227 0.6095 0.7898 0.067 Uiso 1 1 calc R
H28B H 0.2204 0.6281 0.7066 0.067 Uiso 1 1 calc R
C29 C 0.1013(4) 0.7076(3) 0.7604(3) 0.0512(11) Uani 1 1 d .
H29A H 0.0489 0.7146 0.7211 0.077 Uiso 1 1 calc R
H29B H 0.1493 0.7641 0.7626 0.077 Uiso 1 1 calc R
H29C H 0.0602 0.7013 0.8048 0.077 Uiso 1 1 calc R

loop_
_atom_site_aniso_label
_atom_site_aniso_U_11
_atom_site_aniso_U_22
_atom_site_aniso_U_33
_atom_site_aniso_U_23
_atom_site_aniso_U_13
_atom_site_aniso_U_12
Si1 0.0162(4) 0.0129(3) 0.0159(4) 0.0012(3) -0.0008(3) 0.0000(3)
Si2 0.0768(8) 0.0226(4) 0.0159(4) 0.0033(4) 0.0095(5) 0.0048(5)
O1 0.0235(11) 0.0174(10) 0.0221(11) -0.0020(8) -0.0017(9) -0.0039(9)
O2 0.0235(11) 0.0130(10) 0.0187(10) 0.0002(8) -0.0015(8) -0.0008(8)
O3 0.0190(10) 0.0118(9) 0.0164(10) 0.0024(8) -0.0002(8) -0.0009(8)
O4 0.0375(13) 0.0206(11) 0.0135(10) 0.0020(8) -0.0007(9) 0.0026(10)
C1 0.0195(14) 0.0155(14) 0.0116(13) -0.0043(11) -0.0005(11) 0.0015(11)
C2 0.0180(13) 0.0136(13) 0.0155(14) 0.0012(11) -0.0002(12) -0.0016(11)
C3 0.0168(14) 0.0130(13) 0.0152(14) 0.0011(11) -0.0003(11) -0.0001(11)
C4 0.0141(13) 0.0132(13) 0.0150(13) -0.0009(11) -0.0006(11) 0.0004(11)
C5 0.0163(13) 0.0153(14) 0.0161(14) 0.0017(11) -0.0011(11) 0.0019(11)
C6 0.0180(14) 0.0143(13) 0.0177(14) 0.0006(11) 0.0007(12) 0.0008(11)
C7 0.0280(16) 0.0175(14) 0.0149(14) 0.0009(11) -0.0002(13) -0.0012(13)
C8 0.0245(15) 0.0153(14) 0.0166(14) 0.0016(11) 0.0029(12) -0.0033(12)
C9 0.0237(15) 0.0174(15) 0.0198(15) -0.0013(12) 0.0023(13) -0.0050(13)
C10 0.0294(16) 0.0119(14) 0.0180(15) -0.0011(11) 0.0014(12) -0.0028(13)
C11 0.0284(17) 0.0193(14) 0.0157(15) -0.0018(12) 0.0012(13) -0.0037(13)
C12 0.0210(15) 0.0187(15) 0.0188(15) 0.0001(12) -0.0050(12) -0.0025(12)
C13 0.0205(15) 0.0207(15) 0.0215(16) 0.0011(13) 0.0013(13) 0.0014(13)
C14 0.0346(18) 0.0196(15) 0.0209(16) 0.0025(12) 0.0039(13) 0.0023(13)
C15 0.039(2) 0.0221(17) 0.0298(19) -0.0020(14) 0.0052(16) -0.0089(15)
C16 0.044(2) 0.0160(15) 0.0240(17) -0.0002(13) 0.0086(14) 0.0005(14)
C17 0.052(2) 0.0240(17) 0.0280(18) 0.0003(14) 0.0144(17) 0.0050(17)
C18 0.0212(15) 0.0201(15) 0.0201(15) 0.0038(12) -0.0019(12) -0.0001(12)
C19 0.0222(16) 0.0225(16) 0.0226(16) -0.0018(13) -0.0025(13) 0.0020(13)
C20 0.0203(15) 0.0143(13) 0.0283(16) 0.0020(12) 0.0002(13) 0.0008(12)
C21 0.0264(17) 0.0227(17) 0.0380(19) 0.0102(14) 0.0092(15) 0.0015(14)
C22 0.0271(16) 0.0164(14) 0.0307(18) 0.0036(12) -0.0023(14) 0.0048(13)
C23 0.0283(17) 0.0203(16) 0.050(2) 0.0067(16) -0.0105(16) -0.0087(14)
C24 0.055(3) 0.050(2) 0.031(2) -0.0023(19) 0.0139(18) -0.019(2)
C25 0.045(2) 0.048(2) 0.033(2) -0.0056(18) 0.0070(18) 0.003(2)
C26 0.101(4) 0.072(3) 0.0172(18) 0.006(2) -0.005(2) 0.050(3)
C27 0.097(4) 0.055(3) 0.037(2) 0.017(2) 0.019(3) 0.016(3)
C28 0.043(2) 0.091(4) 0.033(2) 0.025(2) 0.0095(19) 0.020(2)
C29 0.060(3) 0.041(2) 0.052(3) 0.007(2) 0.008(2) -0.010(2)

loop_
_atom_type_symbol
_atom_type_description
_atom_type_scat_dispersion_real
_atom_type_scat_dispersion_imag
_atom_type_scat_source
C C 0.0181 0.0091 'International Tables Vol C Tables 4.2.6.8 and 6.1.1.4'
H H 0.0000 0.0000 'International Tables Vol C Tables 4.2.6.8 and 6.1.1.4'
O O 0.0492 0.0322 'International Tables Vol C Tables 4.2.6.8 and 6.1.1.4'
Si Si 0.2541 0.3302 'International Tables Vol C Tables 4.2.6.8 and 6.1.1.4'

loop_
_geom_angle_atom_site_label_1
_geom_angle_atom_site_label_2
_geom_angle_atom_site_label_3
_geom_angle
O3 Si1 C19 110.65(13)
O3 Si1 C18 110.20(13)
C19 Si1 C18 109.17(15)
O3 Si1 C20 103.49(12)
C19 Si1 C20 111.24(15)
C18 Si1 C20 112.00(14)
O4 Si2 C26 104.32(19)
O4 Si2 C24 112.23(16)
C26 Si2 C24 109.8(2)
O4 Si2 C28 112.25(16)
C26 Si2 C28 117.8(2)
C24 Si2 C28 100.6(2)
C1 O2 C10 118.1(2)
C3 O3 Si1 124.71(17)
C7 O4 Si2 124.6(2)
O1 C1 O2 123.7(3)
O1 C1 C2 123.3(3)
O2 C1 C2 112.9(2)
C1 C2 C11 106.5(2)
C1 C2 C3 110.4(2)
C11 C2 C3 113.4(2)
C1 C2 H2A 108.8
C11 C2 H2A 108.8
C3 C2 H2A 108.8
O3 C3 C2 110.2(2)
O3 C3 C4 108.1(2)
C2 C3 C4 114.1(2)
O3 C3 H3A 108.1
C2 C3 H3A 108.1
C4 C3 H3A 108.1
C12 C4 C5 110.0(2)
C12 C4 C3 111.4(2)
C5 C4 C3 114.5(2)
C12 C4 H4A 106.8
C5 C4 H4A 106.8
C3 C4 H4A 106.8
C6 C5 C4 116.8(2)
C6 C5 H5A 121.6
C4 C5 H5A 121.6
C13 C6 C5 112.6(2)
C13 C6 C7 109.4(2)
C5 C6 C7 110.9(2)
C13 C6 H6A 107.9
C5 C6 H6A 107.9
C7 C6 H6A 107.9
O4 C7 C8 111.4(3)
O4 C7 C6 109.3(2)
C8 C7 C6 113.7(2)
O4 C7 H7A 107.4
C8 C7 H7A 107.4
C6 C7 H7A 107.4
C14 C8 C7 121.6(3)
C14 C8 C9 123.9(3)
C7 C8 C9 114.3(3)
C8 C9 C15 110.8(3)
C8 C9 C10 115.7(3)
C15 C9 C10 111.1(3)
C8 C9 H9A 106.2
C15 C9 H9A 106.2
C10 C9 H9A 106.2
O2 C10 C16 105.0(2)
O2 C10 C9 109.5(2)
C16 C10 C9 118.3(3)
O2 C10 H10A 107.9
C16 C10 H10A 107.9
C9 C10 H10A 107.9
C2 C11 H11A 109.5
C2 C11 H11B 109.5
H11A C11 H11B 109.5
C2 C11 H11C 109.5
H11A C11 H11C 109.5
H11B C11 H11C 109.5
C4 C12 H12A 109.5
C4 C12 H12B 109.5
H12A C12 H12B 109.5
C4 C12 H12C 109.5
H12A C12 H12C 109.5
H12B C12 H12C 109.5
C6 C13 H13A 109.5
C6 C13 H13B 109.5
H13A C13 H13B 109.5
C6 C13 H13C 109.5
H13A C13 H13C 109.5
H13B C13 H13C 109.5
C8 C14 H14A 120.0
C8 C14 H14B 120.0
H14A C14 H14B 120.0
C9 C15 H15A 109.5
C9 C15 H15B 109.5
H15A C15 H15B 109.5
C9 C15 H15C 109.5
H15A C15 H15C 109.5
H15B C15 H15C 109.5
C10 C16 C17 111.8(3)
C10 C16 H16A 109.2
C17 C16 H16A 109.2
C10 C16 H16B 109.2
C17 C16 H16B 109.2
H16A C16 H16B 107.9
C16 C17 H17A 109.5
C16 C17 H17B 109.5
H17A C17 H17B 109.5
C16 C17 H17C 109.5
H17A C17 H17C 109.5
H17B C17 H17C 109.5
Si1 C18 H18A 109.5
Si1 C18 H18B 109.5
H18A C18 H18B 109.5
Si1 C18 H18C 109.5
H18A C18 H18C 109.5
H18B C18 H18C 109.5
Si1 C19 H19A 109.5
Si1 C19 H19B 109.5
H19A C19 H19B 109.5
Si1 C19 H19C 109.5
H19A C19 H19C 109.5
H19B C19 H19C 109.5
C23 C20 C22 109.7(3)
C23 C20 C21 109.0(3)
C22 C20 C21 109.4(3)
C23 C20 Si1 109.9(2)
C22 C20 Si1 109.7(2)
C21 C20 Si1 109.1(2)
C20 C21 H21A 109.5
C20 C21 H21B 109.5
H21A C21 H21B 109.5
C20 C21 H21C 109.5
H21A C21 H21C 109.5
H21B C21 H21C 109.5
C20 C22 H22A 109.5
C20 C22 H22B 109.5
H22A C22 H22B 109.5
C20 C22 H22C 109.5
H22A C22 H22C 109.5
H22B C22 H22C 109.5
C20 C23 H23A 109.5
C20 C23 H23B 109.5
H23A C23 H23B 109.5
C20 C23 H23C 109.5
H23A C23 H23C 109.5
H23B C23 H23C 109.5
C25 C24 Si2 115.5(3)
C25 C24 H24A 108.4
Si2 C24 H24A 108.4
C25 C24 H24B 108.4
Si2 C24 H24B 108.4
H24A C24 H24B 107.5
C24 C25 H25A 109.5
C24 C25 H25B 109.5
H25A C25 H25B 109.5
C24 C25 H25C 109.5
H25A C25 H25C 109.5
H25B C25 H25C 109.5
C27 C26 Si2 118.7(3)
C27 C26 H26A 107.6
Si2 C26 H26A 107.6
C27 C26 H26B 107.6
Si2 C26 H26B 107.6
H26A C26 H26B 107.1
C26 C27 H27A 109.5
C26 C27 H27B 109.5
H27A C27 H27B 109.5
C26 C27 H27C 109.5
H27A C27 H27C 109.5
H27B C27 H27C 109.5
C29 C28 Si2 115.7(3)
C29 C28 H28A 108.3
Si2 C28 H28A 108.3
C29 C28 H28B 108.3
Si2 C28 H28B 108.3
H28A C28 H28B 107.4
C28 C29 H29A 109.5
C28 C29 H29B 109.5
H29A C29 H29B 109.5
C28 C29 H29C 109.5
H29A C29 H29C 109.5
H29B C29 H29C 109.5

loop_
_geom_bond_atom_site_label_1
_geom_bond_atom_site_label_2
_geom_bond_distance
Si1 O3 1.650(2)
Si1 C19 1.864(3)
Si1 C18 1.868(3)
Si1 C20 1.892(3)
Si2 O4 1.662(2)
Si2 C26 1.893(3)
Si2 C24 1.893(3)
Si2 C28 1.895(3)
O1 C1 1.224(4)
O2 C1 1.335(3)
O2 C10 1.468(4)
O3 C3 1.424(3)
O4 C7 1.426(4)
C1 C2 1.512(4)
C2 C11 1.537(4)
C2 C3 1.548(4)
C2 H2A 1.0000
C3 C4 1.548(4)
C3 H3A 1.0000
C4 C12 1.532(4)
C4 C5 1.536(4)
C4 H4A 1.0000
C5 C6 1.532(4)
C5 H5A 0.9500
C6 C13 1.526(4)
C6 C7 1.551(4)
C6 H6A 1.0000
C7 C8 1.524(4)
C7 H7A 1.0000
C8 C14 1.321(5)
C8 C9 1.527(4)
C9 C15 1.531(4)
C9 C10 1.547(4)
C9 H9A 1.0000
C10 C16 1.520(5)
C10 H10A 1.0000
C11 H11A 0.9800
C11 H11B 0.9800
C11 H11C 0.9800
C12 H12A 0.9800
C12 H12B 0.9800
C12 H12C 0.9800
C13 H13A 0.9800
C13 H13B 0.9800
C13 H13C 0.9800
C14 H14A 0.9500
C14 H14B 0.9500
C15 H15A 0.9800
C15 H15B 0.9800
C15 H15C 0.9800
C16 C17 1.524(5)
C16 H16A 0.9900
C16 H16B 0.9900
C17 H17A 0.9800
C17 H17B 0.9800
C17 H17C 0.9800
C18 H18A 0.9800
C18 H18B 0.9800
C18 H18C 0.9800
C19 H19A 0.9800
C19 H19B 0.9800
C19 H19C 0.9800
C20 C23 1.529(5)
C20 C22 1.532(4)
C20 C21 1.538(5)
C21 H21A 0.9800
C21 H21B 0.9800
C21 H21C 0.9800
C22 H22A 0.9800
C22 H22B 0.9800
C22 H22C 0.9800
C23 H23A 0.9800
C23 H23B 0.9800
C23 H23C 0.9800
C24 C25 1.501(6)
C24 H24A 0.9900
C24 H24B 0.9900
C25 H25A 0.9800
C25 H25B 0.9800
C25 H25C 0.9800
C26 C27 1.498(7)
C26 H26A 0.9900
C26 H26B 0.9900
C27 H27A 0.9800
C27 H27B 0.9800
C27 H27C 0.9800
C28 C29 1.545(6)
C28 H28A 0.9900
C28 H28B 0.9900
C29 H29A 0.9800
C29 H29B 0.9800
C29 H29C 0.9800

loop_
_geom_torsion_atom_site_label_1
_geom_torsion_atom_site_label_2
_geom_torsion_atom_site_label_3
_geom_torsion_atom_site_label_4
_geom_torsion
C19 Si1 O3 C3 -56.9(2)
C18 Si1 O3 C3 64.0(2)
C20 Si1 O3 C3 -176.1(2)
C26 Si2 O4 C7 -159.5(3)
C24 Si2 O4 C7 81.7(3)
C28 Si2 O4 C7 -30.8(3)
C10 O2 C1 O1 -0.1(4)
C10 O2 C1 C2 179.1(2)
O1 C1 C2 C11 64.7(4)
O2 C1 C2 C11 -114.6(3)
O1 C1 C2 C3 -58.8(4)
O2 C1 C2 C3 121.9(3)
Si1 O3 C3 C2 -127.9(2)
Si1 O3 C3 C4 106.9(2)
C1 C2 C3 O3 147.3(2)
C11 C2 C3 O3 28.0(3)
C1 C2 C3 C4 -90.9(3)
C11 C2 C3 C4 149.7(3)
O3 C3 C4 C12 51.8(3)
C2 C3 C4 C12 -71.1(3)
O3 C3 C4 C5 177.5(2)
C2 C3 C4 C5 54.6(3)
C12 C4 C5 C6 -173.3(2)
C3 C4 C5 C6 60.4(3)
C4 C5 C6 C13 59.4(3)
C4 C5 C6 C7 -177.7(2)
Si2 O4 C7 C8 103.3(3)
Si2 O4 C7 C6 -130.2(2)
C13 C6 C7 O4 64.3(3)
C5 C6 C7 O4 -60.5(3)
C13 C6 C7 C8 -170.5(3)
C5 C6 C7 C8 64.7(3)
O4 C7 C8 C14 7.0(4)
C6 C7 C8 C14 -117.1(3)
O4 C7 C8 C9 -167.8(2)
C6 C7 C8 C9 68.1(3)
C14 C8 C9 C15 -68.5(4)
C7 C8 C9 C15 106.1(3)
C14 C8 C9 C10 59.0(4)
C7 C8 C9 C10 -126.4(3)
C1 O2 C10 C16 -151.3(3)
C1 O2 C10 C9 80.8(3)
C8 C9 C10 O2 48.2(3)
C15 C9 C10 O2 175.5(3)
C8 C9 C10 C16 -72.0(4)
C15 C9 C10 C16 55.4(4)
O2 C10 C16 C17 70.1(3)
C9 C10 C16 C17 -167.4(3)
O3 Si1 C20 C23 55.1(3)
C19 Si1 C20 C23 -63.7(3)
C18 Si1 C20 C23 173.8(2)
O3 Si1 C20 C22 175.8(2)
C19 Si1 C20 C22 56.9(3)
C18 Si1 C20 C22 -65.5(3)
O3 Si1 C20 C21 -64.4(2)
C19 Si1 C20 C21 176.8(2)
C18 Si1 C20 C21 54.3(3)
O4 Si2 C24 C25 72.7(3)
C26 Si2 C24 C25 -42.8(4)
C28 Si2 C24 C25 -167.8(3)
O4 Si2 C26 C27 48.6(4)
C24 Si2 C26 C27 169.0(4)
C28 Si2 C26 C27 -76.6(5)
O4 Si2 C28 C29 -74.8(4)
C26 Si2 C28 C29 46.3(4)
C24 Si2 C28 C29 165.6(3)
